data_9013407
loop_
_publ_author_name
'Seidel, P.'
'Hoffmann, W.'

_publ_section_title
;
 Verfeinerung der kristallstruktur von NaNbO3
 N. Bestimmung der absoluten konfiguration und des zwillingsgesetzes
 Note T = 84 K
;
_journal_name_full 'Zeitschrift fur Kristallographie'
_journal_page_first 444
_journal_page_last 459
_journal_volume 143
_journal_year 1976
_chemical_formula_sum 'Na Nb O3'
_chemical_name_mineral Lueshite
_space_group_IT_number 161
_symmetry_space_group_name_Hall 'P 3* -2n'
_symmetry_space_group_name_H-M 'R 3 c :R'
_cell_angle_alpha 89.17
_cell_angle_beta 89.17
_cell_angle_gamma 89.17
_cell_length_a 7.8147
_cell_length_b 7.8147
_cell_length_c 7.8147
_cell_formula_units_Z 8
_cell_volume 477.091
_database_code_amcsd 0010781
_diffrn_ambient_temperature 84
_exptl_crystal_density_diffrn 4.564
_cod_original_sg_symbol_H-M 'R 3 c'
_cod_database_code 9013407

loop_
_space_group_symop_operation_xyz
x,y,z
1/2+x,1/2+z,1/2+y
z,x,y
1/2+y,1/2+x,1/2+z
y,z,x
1/2+z,1/2+y,1/2+x

loop_
_atom_site_aniso_label
_atom_site_aniso_U_11
_atom_site_aniso_U_22
_atom_site_aniso_U_33
_atom_site_aniso_U_12
_atom_site_aniso_U_13
_atom_site_aniso_U_23
Na1 0.00420 0.00420 0.00420 -0.00030 -0.00030 -0.00030
Na2 0.00420 0.00420 0.00420 -0.00030 -0.00030 -0.00030
Nb1 0.00370 0.00370 0.00370 0.00010 0.00010 0.00010
Nb2 0.00370 0.00370 0.00370 0.00010 0.00010 0.00010
O1 0.00400 0.00200 0.00400 -0.00100 -0.00100 -0.00100
O2 0.00400 0.00200 0.00400 -0.00100 -0.00100 -0.00100
O3 0.00400 0.00200 0.00400 -0.00100 -0.00100 -0.00100
O4 0.00400 0.00200 0.00400 -0.00100 -0.00100 -0.00100

loop_
_atom_site_label
_atom_site_fract_x
_atom_site_fract_y
_atom_site_fract_z
Na1 0.00000 0.00000 0.00000
Na2 0.50000 0.50000 0.00000
Nb1 0.25800 0.25800 0.25800
Nb2 0.75800 0.75800 0.25800
O1 0.24300 0.52500 0.30900
O2 0.24300 0.02500 0.80900
O3 0.74300 0.52500 0.80900
O4 0.74300 0.02500 0.30900

loop_
_cod_related_entry_id
_cod_related_entry_database
_cod_related_entry_code
1 AMCSD 0010781
